data_7227053
loop_
_publ_author_name
'Sutton, Ashley L.'
'Abrahams, Brendan F.'
'D'Alessandro, Deanna M.'
'Hudson, Timothy A.'
'Robson, Richard'
'Usov, Pavel M.'

_publ_section_title
;
 Structural and optical investigations of charge transfer complexes
 involving the radical anions of TCNQ and F4TCNQ
;
_journal_issue 46
_journal_name_full CrystEngComm
_journal_page_first 8906
_journal_paper_doi 10.1039/C6CE02015A
_journal_volume 18
_journal_year 2016
_chemical_formula_sum 'C26 H19 F4 N6'
_chemical_formula_weight 491.47
_space_group_crystal_system triclinic
_space_group_IT_number 2
_space_group_name_Hall '-P 1'
_space_group_name_H-M_alt 'P -1'
_symmetry_space_group_name_Hall '-P 1'
_symmetry_space_group_name_H-M 'P -1'
_atom_sites_solution_hydrogens mixed
_audit_creation_method SHELXL-2014/7
_audit_update_record
;
2016-10-24 deposited with the CCDC.
2016-10-31 downloaded from the CCDC.
;
_cell_angle_alpha 82.795(5)
_cell_angle_beta 89.046(5)
_cell_angle_gamma 82.020(6)
_cell_formula_units_Z 2
_cell_length_a 7.1455(4)
_cell_length_b 9.8840(7)
_cell_length_c 16.2700(9)
_cell_measurement_reflns_used 3150
_cell_measurement_temperature 130(2)
_cell_measurement_theta_max 74.5482
_cell_measurement_theta_min 4.5489
_cell_volume 1128.97(12)
_computing_cell_refinement
;
CrysAlisPro, Agilent Technologies,
Version 1.171.36.20 (release 27-06-2012 CrysAlis171 .NET)
(compiled Jul 11 2012,15:38:31)
;
_computing_data_collection
;
CrysAlisPro, Agilent Technologies,
Version 1.171.36.20 (release 27-06-2012 CrysAlis171 .NET)
(compiled Jul 11 2012,15:38:31)
;
_computing_data_reduction
;
CrysAlisPro, Agilent Technologies,
Version 1.171.36.20 (release 27-06-2012 CrysAlis171 .NET)
(compiled Jul 11 2012,15:38:31)
;
_computing_structure_refinement 'SHELXL-2014/7 (Sheldrick, 2014)'
_computing_structure_solution 'SHELXS-97 (Sheldrick, 1997)'
_diffrn_ambient_temperature 130(2)
_diffrn_detector_area_resol_mean 10.2273
_diffrn_measured_fraction_theta_full 0.993
_diffrn_measured_fraction_theta_max 0.961
_diffrn_measurement_device_type 'SuperNova, Dual, Cu at zero, Atlas'
_diffrn_measurement_method '\w scans'
_diffrn_radiation_monochromator mirror
_diffrn_radiation_source 'SuperNova (Cu) X-ray Source'
_diffrn_radiation_type 'Cu K\a'
_diffrn_radiation_wavelength 1.5418
_diffrn_reflns_av_R_equivalents 0.0808
_diffrn_reflns_av_unetI/netI 0.0696
_diffrn_reflns_Laue_measured_fraction_full 0.993
_diffrn_reflns_Laue_measured_fraction_max 0.961
_diffrn_reflns_limit_h_max 6
_diffrn_reflns_limit_h_min -8
_diffrn_reflns_limit_k_max 11
_diffrn_reflns_limit_k_min -12
_diffrn_reflns_limit_l_max 20
_diffrn_reflns_limit_l_min -19
_diffrn_reflns_number 7692
_diffrn_reflns_point_group_measured_fraction_full 0.993
_diffrn_reflns_point_group_measured_fraction_max 0.961
_diffrn_reflns_theta_full 67.684
_diffrn_reflns_theta_max 74.720
_diffrn_reflns_theta_min 4.553
_exptl_absorpt_coefficient_mu 0.953
_exptl_absorpt_correction_T_max 0.963
_exptl_absorpt_correction_T_min 0.884
_exptl_absorpt_correction_type gaussian
_exptl_absorpt_process_details
;
CrysAlisPro, Agilent Technologies,
Version 1.171.36.20 (release 27-06-2012 CrysAlis171 .NET)
(compiled Jul 11 2012,15:38:31)
Numerical absorption correction based on gaussian integration over
            a multifaceted crystal model
;
_exptl_crystal_colour 'Dark Purple'
_exptl_crystal_density_diffrn 1.446
_exptl_crystal_description Plate
_exptl_crystal_F_000 506
_exptl_crystal_size_max 0.1934
_exptl_crystal_size_mid 0.1371
_exptl_crystal_size_min 0.0406
_refine_diff_density_max 0.395
_refine_diff_density_min -0.378
_refine_diff_density_rms 0.094
_refine_ls_extinction_method none
_refine_ls_goodness_of_fit_ref 1.245
_refine_ls_hydrogen_treatment mixed
_refine_ls_matrix_type full
_refine_ls_number_parameters 333
_refine_ls_number_reflns 4442
_refine_ls_number_restraints 0
_refine_ls_restrained_S_all 1.245
_refine_ls_R_factor_all 0.0973
_refine_ls_R_factor_gt 0.0781
_refine_ls_shift/su_max 0.000
_refine_ls_shift/su_mean 0.000
_refine_ls_structure_factor_coef Fsqd
_refine_ls_weighting_details 'w=1/[\s^2^(Fo^2^)+(0.1462P)^2^+1.2512P] where P=(Fo^2^+2Fc^2^)/3'
_refine_ls_weighting_scheme calc
_refine_ls_wR_factor_gt 0.2886
_refine_ls_wR_factor_ref 0.3038
_reflns_Friedel_coverage 0.000
_reflns_number_gt 3499
_reflns_number_total 4442
_reflns_threshold_expression 'I > 2\s(I)'
_cod_data_source_file c6ce02015a2.cif
_cod_data_source_block 10F4TCNQ
_cod_depositor_comments 'Adding full bibliography for 7227043--7227054.cif.'
_cod_database_code 7227053
_shelx_shelxl_version_number 2014/7
_shelx_space_group_comment
;
The symmetry employed for this shelxl refinement is uniquely defined
by the following loop, which should always be used as a source of
symmetry information in preference to the above space-group names.
They are only intended as comments.
;

loop_
_space_group_symop_operation_xyz
'x, y, z'
'-x, -y, -z'

loop_
_atom_site_label
_atom_site_type_symbol
_atom_site_fract_x
_atom_site_fract_y
_atom_site_fract_z
_atom_site_U_iso_or_equiv
_atom_site_adp_type
_atom_site_occupancy
_atom_site_site_symmetry_order
_atom_site_calc_flag
_atom_site_refinement_flags_posn
_atom_site_refinement_flags_adp
C25 C 0.4343(5) 1.4182(4) -0.1388(2) 0.0340(8) Uani 1 1 d . .
H25A H 0.5437 1.4323 -0.1744 0.051 Uiso 1 1 calc R U
H25B H 0.4459 1.3216 -0.1143 0.051 Uiso 1 1 calc R U
H25C H 0.4294 1.4774 -0.0946 0.051 Uiso 1 1 calc R U
C26 C 0.0869(5) 1.4438(4) -0.1361(2) 0.0353(8) Uani 1 1 d . .
H26A H 0.0821 1.5093 -0.0953 0.053 Uiso 1 1 calc R U
H26B H 0.0922 1.3502 -0.1072 0.053 Uiso 1 1 calc R U
H26C H -0.0263 1.4656 -0.1710 0.053 Uiso 1 1 calc R U
H1 H 0.260(8) 1.371(6) -0.242(4) 0.059(15) Uiso 1 1 d . .
F2 F 0.1856(3) 0.8203(2) 0.18000(13) 0.0349(5) Uani 1 1 d . .
F1 F 0.1849(3) 0.9384(2) 0.31625(13) 0.0326(5) Uani 1 1 d . .
F4 F 0.3083(3) 1.3517(2) 0.15655(13) 0.0353(5) Uani 1 1 d . .
F3 F 0.3035(3) 1.2371(2) 0.02216(13) 0.0375(6) Uani 1 1 d . .
N5 N 0.2665(4) 1.3309(3) -0.31905(18) 0.0281(6) Uani 1 1 d . .
C8 C 0.2738(5) 1.2211(4) 0.1644(2) 0.0281(7) Uani 1 1 d . .
N6 N 0.2586(4) 1.4535(3) -0.18885(18) 0.0280(7) Uani 1 1 d . .
C22 C 0.2483(4) 1.5848(3) -0.32950(19) 0.0251(7) Uani 1 1 d . .
C7 C 0.2467(5) 1.1522(4) 0.2450(2) 0.0271(7) Uani 1 1 d . .
C4 C 0.2401(5) 1.0227(4) 0.0925(2) 0.0268(7) Uani 1 1 d . .
C2 C 0.2598(5) 1.0336(4) -0.0616(2) 0.0321(8) Uani 1 1 d . .
C17 C 0.2423(5) 1.7148(4) -0.3798(2) 0.0276(7) Uani 1 1 d . .
C12 C 0.2622(5) 1.3585(4) 0.3162(2) 0.0306(8) Uani 1 1 d . .
C6 C 0.2161(5) 1.0139(4) 0.2436(2) 0.0270(7) Uani 1 1 d . .
C1 C 0.2116(5) 0.8218(4) 0.0161(2) 0.0331(8) Uani 1 1 d . .
C18 C 0.2403(5) 1.8368(4) -0.3424(2) 0.0311(8) Uani 1 1 d . .
H18 H 0.2370 1.9226 -0.3763 0.037 Uiso 1 1 calc R U
C20 C 0.2478(5) 1.7059(4) -0.2078(2) 0.0306(8) Uani 1 1 d . .
H20 H 0.2490 1.7034 -0.1492 0.037 Uiso 1 1 calc R U
C10 C 0.2510(5) 1.2152(4) 0.3175(2) 0.0286(7) Uani 1 1 d . .
N2 N 0.1927(6) 0.7106(4) 0.0070(2) 0.0437(9) Uani 1 1 d . .
C11 C 0.2449(6) 1.1454(4) 0.3995(2) 0.0344(8) Uani 1 1 d . .
C9 C 0.2709(5) 1.1607(4) 0.0942(2) 0.0285(8) Uani 1 1 d . .
C16 C 0.2396(5) 1.7196(4) -0.4675(2) 0.0327(8) Uani 1 1 d . .
H16 H 0.2349 1.8057 -0.5013 0.039 Uiso 1 1 calc R U
C14 C 0.2511(5) 1.4735(4) -0.4547(2) 0.0324(8) Uani 1 1 d . .
H14 H 0.2542 1.3924 -0.4807 0.039 Uiso 1 1 calc R U
N4 N 0.2704(5) 1.4735(4) 0.3163(2) 0.0396(8) Uani 1 1 d . .
C5 C 0.2133(5) 0.9530(4) 0.1730(2) 0.0277(7) Uani 1 1 d . .
C15 C 0.2436(6) 1.6023(4) -0.5036(2) 0.0339(8) Uani 1 1 d . .
H15 H 0.2413 1.6073 -0.5623 0.041 Uiso 1 1 calc R U
N1 N 0.2775(5) 1.0857(4) -0.1282(2) 0.0413(8) Uani 1 1 d . .
C3 C 0.2380(5) 0.9612(4) 0.0187(2) 0.0303(8) Uani 1 1 d . .
C21 C 0.2507(5) 1.5864(4) -0.2417(2) 0.0282(7) Uani 1 1 d . .
N3 N 0.2435(6) 1.0971(4) 0.4676(2) 0.0506(10) Uani 1 1 d . .
C19 C 0.2431(5) 1.8327(4) -0.2582(2) 0.0337(8) Uani 1 1 d . .
H19 H 0.2418 1.9153 -0.2338 0.040 Uiso 1 1 calc R U
C13 C 0.2541(5) 1.4644(4) -0.3703(2) 0.0270(7) Uani 1 1 d . .
C24 C 0.1061(5) 1.2551(4) -0.3311(2) 0.0343(8) Uani 1 1 d . .
H24A H -0.0130 1.3131 -0.3215 0.051 Uiso 1 1 calc R U
H24B H 0.1171 1.1706 -0.2919 0.051 Uiso 1 1 calc R U
H24C H 0.1083 1.2314 -0.3878 0.051 Uiso 1 1 calc R U
C23 C 0.4478(5) 1.2433(4) -0.3294(2) 0.0359(8) Uani 1 1 d . .
H23A H 0.4551 1.2165 -0.3855 0.054 Uiso 1 1 calc R U
H23B H 0.4565 1.1606 -0.2889 0.054 Uiso 1 1 calc R U
H23C H 0.5524 1.2945 -0.3209 0.054 Uiso 1 1 calc R U

loop_
_atom_site_aniso_label
_atom_site_aniso_U_11
_atom_site_aniso_U_22
_atom_site_aniso_U_33
_atom_site_aniso_U_23
_atom_site_aniso_U_13
_atom_site_aniso_U_12
C25 0.0354(19) 0.042(2) 0.0231(17) 0.0066(14) -0.0026(14) -0.0091(15)
C26 0.0346(19) 0.047(2) 0.0235(18) 0.0021(15) 0.0074(14) -0.0100(15)
F2 0.0495(13) 0.0311(11) 0.0256(11) -0.0023(8) 0.0051(9) -0.0118(9)
F1 0.0417(12) 0.0350(11) 0.0204(10) 0.0024(8) 0.0061(8) -0.0094(9)
F4 0.0494(13) 0.0321(11) 0.0260(11) -0.0005(8) 0.0031(9) -0.0141(9)
F3 0.0559(14) 0.0386(12) 0.0189(10) 0.0025(8) 0.0058(9) -0.0158(10)
N5 0.0312(15) 0.0318(15) 0.0209(14) 0.0001(11) 0.0014(11) -0.0068(11)
C8 0.0292(17) 0.0313(17) 0.0237(17) -0.0011(13) 0.0043(13) -0.0067(13)
N6 0.0308(15) 0.0344(15) 0.0182(13) 0.0031(11) 0.0022(11) -0.0083(11)
C22 0.0258(17) 0.0316(17) 0.0174(16) 0.0004(13) 0.0036(12) -0.0062(13)
C7 0.0244(16) 0.0354(18) 0.0211(17) -0.0001(14) 0.0023(12) -0.0061(13)
C4 0.0270(17) 0.0332(18) 0.0202(16) -0.0015(13) 0.0026(13) -0.0058(13)
C2 0.0343(19) 0.0389(19) 0.0237(18) -0.0041(15) 0.0025(14) -0.0076(15)
C17 0.0284(17) 0.0342(18) 0.0188(16) 0.0031(13) 0.0014(13) -0.0050(13)
C12 0.0306(18) 0.043(2) 0.0182(16) -0.0062(14) 0.0043(13) -0.0053(14)
C6 0.0276(17) 0.0336(17) 0.0187(16) 0.0011(13) 0.0043(12) -0.0051(13)
C1 0.040(2) 0.044(2) 0.0165(16) -0.0034(14) 0.0050(14) -0.0098(15)
C18 0.0328(18) 0.0330(18) 0.0259(18) 0.0031(14) 0.0012(14) -0.0051(14)
C20 0.0345(18) 0.0389(19) 0.0188(16) -0.0043(14) 0.0020(13) -0.0058(14)
C10 0.0303(17) 0.0371(18) 0.0191(16) -0.0040(13) 0.0042(13) -0.0067(13)
N2 0.062(2) 0.047(2) 0.0262(17) -0.0100(14) 0.0110(15) -0.0200(17)
C11 0.044(2) 0.0360(19) 0.0243(19) -0.0052(15) 0.0014(15) -0.0078(15)
C9 0.0307(18) 0.0359(18) 0.0177(16) 0.0033(13) 0.0029(13) -0.0066(14)
C16 0.0365(19) 0.0389(19) 0.0198(17) 0.0047(14) 0.0031(14) -0.0032(15)
C14 0.039(2) 0.0378(19) 0.0210(17) -0.0041(14) 0.0015(14) -0.0068(15)
N4 0.050(2) 0.0402(19) 0.0302(17) -0.0073(14) 0.0052(14) -0.0112(15)
C5 0.0277(17) 0.0302(17) 0.0248(17) -0.0009(13) 0.0031(13) -0.0057(13)
C15 0.044(2) 0.043(2) 0.0142(15) -0.0013(14) 0.0033(14) -0.0058(16)
N1 0.057(2) 0.0453(19) 0.0219(16) -0.0045(14) 0.0041(14) -0.0102(16)
C3 0.0325(18) 0.0394(19) 0.0194(17) -0.0024(14) 0.0035(13) -0.0079(14)
C21 0.0292(17) 0.0353(18) 0.0191(16) 0.0030(13) 0.0003(12) -0.0067(13)
N3 0.073(3) 0.051(2) 0.0267(18) -0.0017(15) 0.0015(17) -0.0088(18)
C19 0.0349(19) 0.0346(18) 0.032(2) -0.0059(15) 0.0015(15) -0.0058(14)
C13 0.0276(16) 0.0320(17) 0.0206(16) 0.0000(13) 0.0018(12) -0.0040(13)
C24 0.037(2) 0.0361(19) 0.0303(19) -0.0012(14) 0.0005(15) -0.0116(15)
C23 0.035(2) 0.0384(19) 0.0318(19) 0.0011(15) 0.0034(15) -0.0035(15)

loop_
_atom_type_symbol
_atom_type_description
_atom_type_scat_dispersion_real
_atom_type_scat_dispersion_imag
_atom_type_scat_source
C C 0.0181 0.0091 'International Tables Vol C Tables 4.2.6.8 and 6.1.1.4'
H H 0.0000 0.0000 'International Tables Vol C Tables 4.2.6.8 and 6.1.1.4'
N N 0.0311 0.0180 'International Tables Vol C Tables 4.2.6.8 and 6.1.1.4'
F F 0.0727 0.0534 'International Tables Vol C Tables 4.2.6.8 and 6.1.1.4'

loop_
_geom_angle_atom_site_label_1
_geom_angle_atom_site_label_2
_geom_angle_atom_site_label_3
_geom_angle
C13 N5 C23 112.5(3)
C13 N5 C24 113.4(3)
C23 N5 C24 110.4(3)
F4 C8 C9 117.3(3)
F4 C8 C7 119.1(3)
C9 C8 C7 123.6(3)
C21 N6 C25 112.8(3)
C21 N6 C26 112.7(3)
C25 N6 C26 111.5(3)
C13 C22 C17 117.9(3)
C13 C22 C21 125.4(3)
C17 C22 C21 116.7(3)
C10 C7 C6 124.2(3)
C10 C7 C8 123.2(3)
C6 C7 C8 112.6(3)
C3 C4 C9 123.3(3)
C3 C4 C5 124.0(3)
C9 C4 C5 112.7(3)
N1 C2 C3 176.4(4)
C18 C17 C16 120.7(3)
C18 C17 C22 120.1(3)
C16 C17 C22 119.2(3)
N4 C12 C10 179.0(4)
F1 C6 C5 117.9(3)
F1 C6 C7 118.2(3)
C5 C6 C7 123.9(3)
N2 C1 C3 174.4(4)
C19 C18 C17 120.9(3)
C21 C20 C19 120.9(3)
C7 C10 C11 124.6(3)
C7 C10 C12 122.7(3)
C11 C10 C12 112.8(3)
N3 C11 C10 175.2(4)
F3 C9 C8 117.3(3)
F3 C9 C4 118.7(3)
C8 C9 C4 124.0(3)
C15 C16 C17 120.8(3)
C13 C14 C15 120.5(3)
F2 C5 C6 118.2(3)
F2 C5 C4 118.5(3)
C6 C5 C4 123.2(3)
C16 C15 C14 120.6(3)
C4 C3 C1 124.1(3)
C4 C3 C2 123.2(3)
C1 C3 C2 112.7(3)
C20 C21 C22 121.6(3)
C20 C21 N6 120.8(3)
C22 C21 N6 117.5(3)
C18 C19 C20 119.7(4)
C14 C13 C22 121.0(3)
C14 C13 N5 120.9(3)
C22 C13 N5 118.1(3)

loop_
_geom_bond_atom_site_label_1
_geom_bond_atom_site_label_2
_geom_bond_distance
C25 N6 1.484(4)
C26 N6 1.493(4)
F2 C5 1.344(4)
F1 C6 1.349(4)
F4 C8 1.338(4)
F3 C9 1.347(4)
N5 C13 1.462(4)
N5 C23 1.475(5)
N5 C24 1.482(5)
C8 C9 1.356(5)
C8 C7 1.423(5)
N6 C21 1.472(4)
C22 C13 1.429(5)
C22 C17 1.430(5)
C22 C21 1.431(5)
C7 C10 1.404(5)
C7 C6 1.417(5)
C4 C3 1.414(5)
C4 C9 1.415(5)
C4 C5 1.425(5)
C2 N1 1.152(5)
C2 C3 1.426(5)
C17 C18 1.415(5)
C17 C16 1.422(5)
C12 N4 1.146(5)
C12 C10 1.427(5)
C6 C5 1.364(5)
C1 N2 1.154(5)
C1 C3 1.422(5)
C18 C19 1.365(5)
C20 C21 1.363(5)
C20 C19 1.406(5)
C10 C11 1.425(5)
C11 N3 1.151(5)
C16 C15 1.360(6)
C14 C13 1.366(5)
C14 C15 1.409(5)
